data_7121365
loop_
_publ_author_name
'Sim, Ying'
'Tan, Davin'
'Ganguly, Rakesh'
'Li, Yongxin'
'Garc\'ia, Felipe'

_publ_section_title
;
 Orthogonality in main group compounds: a direct one-step synthesis of
 air- and moisture-stable cyclophosphazanes by mechanochemistry.
;
_journal_issue 50
_journal_name_full 'Chemical communications (Cambridge, England)'
_journal_page_first 6800
_journal_page_last 6803
_journal_paper_doi 10.1039/c8cc01043a
_journal_volume 54
_journal_year 2018
_chemical_formula_sum 'C28 H48 N2 O2 P2 Se2'
_chemical_formula_weight 664.54
_space_group_crystal_system monoclinic
_space_group_IT_number 11
_space_group_name_Hall '-P 2yb'
_space_group_name_H-M_alt 'P 1 21/m 1'
_symmetry_space_group_name_Hall '-P 2yb'
_symmetry_space_group_name_H-M 'P 1 21/m 1'
_atom_sites_solution_hydrogens geom
_audit_update_record
;
2018-01-26 deposited with the CCDC.
2018-03-06 downloaded from the CCDC.
;
_cell_angle_alpha 90
_cell_angle_beta 109.542(4)
_cell_angle_gamma 90
_cell_formula_units_Z 2
_cell_length_a 10.7455(9)
_cell_length_b 10.8723(9)
_cell_length_c 13.5836(12)
_cell_measurement_reflns_used 5821
_cell_measurement_temperature 153.(2)
_cell_measurement_theta_max 27.9692
_cell_measurement_theta_min 2.4578
_cell_volume 1495.5(2)
_computing_cell_refinement 'SAINT V8.35A (Bruker AXS Inc., 2015)'
_computing_data_collection 'APEX3 (Bruker AXS Inc., 2015)'
_computing_data_reduction 'SAINT V8.35A (Bruker AXS Inc., 2015)'
_computing_molecular_graphics 'XP (Bruker AXS Inc., 2015)'
_computing_publication_material 'APEX3 (Bruker AXS Inc., 2015)'
_computing_structure_refinement 'SHELXL-2014/7 (Sheldrick, 2014)'
_computing_structure_solution 'XT, VERSION 2014/4'
_diffrn_ambient_temperature 153.(2)
_diffrn_detector_area_resol_mean 8.3333
_diffrn_measured_fraction_theta_full 0.991
_diffrn_measured_fraction_theta_max 0.991
_diffrn_measurement_device_type 'CCD area detector'
_diffrn_measurement_method 'phi and omega scans'
_diffrn_radiation_monochromator graphite
_diffrn_radiation_type MoK\a
_diffrn_radiation_wavelength 0.71073
_diffrn_reflns_av_R_equivalents 0.1484
_diffrn_reflns_av_unetI/netI 0.1261
_diffrn_reflns_limit_h_max 14
_diffrn_reflns_limit_h_min -13
_diffrn_reflns_limit_k_max 14
_diffrn_reflns_limit_k_min -14
_diffrn_reflns_limit_l_max 17
_diffrn_reflns_limit_l_min -18
_diffrn_reflns_number 21674
_diffrn_reflns_theta_full 29.00
_diffrn_reflns_theta_max 29.00
_diffrn_reflns_theta_min 1.59
_diffrn_source 'fine-focus sealed tube'
_diffrn_source_type 'Bruker KappaCCD'
_exptl_absorpt_coefficient_mu 2.607
_exptl_absorpt_correction_T_max 0.60
_exptl_absorpt_correction_T_min 0.44
_exptl_absorpt_correction_type multi-scan
_exptl_absorpt_process_details
;
SADABS-2014/5 - Bruker AXS area detector scaling and absorption correction
;
_exptl_crystal_colour colourless
_exptl_crystal_density_diffrn 1.476
_exptl_crystal_density_method 'not measured'
_exptl_crystal_description block
_exptl_crystal_F_000 688
_exptl_crystal_size_max 0.320
_exptl_crystal_size_mid 0.300
_exptl_crystal_size_min 0.220
_refine_diff_density_max 1.565
_refine_diff_density_min -1.848
_refine_ls_extinction_method none
_refine_ls_goodness_of_fit_ref 1.164
_refine_ls_hydrogen_treatment constr
_refine_ls_matrix_type full
_refine_ls_number_parameters 223
_refine_ls_number_reflns 4140
_refine_ls_number_restraints 180
_refine_ls_restrained_S_all 1.140
_refine_ls_R_factor_all 0.1358
_refine_ls_R_factor_gt 0.0924
_refine_ls_shift/su_max 0.000
_refine_ls_shift/su_mean 0.000
_refine_ls_structure_factor_coef Fsqd
_refine_ls_weighting_details 'w=1/[\s^2^(Fo^2^)+23.4947P] where P=(Fo^2^+2Fc^2^)/3'
_refine_ls_weighting_scheme calc
_refine_ls_wR_factor_gt 0.2277
_refine_ls_wR_factor_ref 0.2428
_reflns_number_gt 2672
_reflns_number_total 4140
_reflns_threshold_expression 'I > 2\s(I)'
_cod_data_source_file c8cc01043a2.cif
_cod_data_source_block fg511
_cod_depositor_comments
;
The following automatic conversions were performed:

'_exptl_absorpt_correction_type' value 'Multi-Scan' changed to
'multi-scan' according to
/home/data/users/saulius/crontab/automatic-downloads/rss-feeds/RSC/lib/dictionaries/cif_core.dic
dictionary named 'cif_core.dic' version 2.4.2 from 2011-04-26.

Automatic conversion script
Id: cif_fix_values 4973 2017-02-22 13:04:09Z antanas 

 Adding full bibliography for 7121365--7121370.cif.
;
_cod_database_code 7121365

loop_
_space_group_symop_operation_xyz
'x, y, z'
'-x, y+1/2, -z'
'-x, -y, -z'
'x, -y-1/2, z'

loop_
_atom_site_type_symbol
_atom_site_label
_atom_site_fract_x
_atom_site_fract_y
_atom_site_fract_z
_atom_site_U_iso_or_equiv
_atom_site_adp_type
_atom_site_calc_flag
_atom_site_refinement_flags_adp
_atom_site_refinement_flags_occupancy
_atom_site_refinement_flags_posn
_atom_site_occupancy
_atom_site_disorder_assembly
_atom_site_disorder_group
C C1 0.5122(8) 0.5121(8) 0.2426(7) 0.0249(18) Uani d . . . 1 . .
C C2 0.3687(9) 0.4956(9) 0.2354(8) 0.035(2) Uani d . . . 1 . .
H H2A 0.3519 0.5428 0.2911 0.053 Uiso calc U . R 1 . .
H H2B 0.3513 0.4083 0.2432 0.053 Uiso calc U . R 1 . .
H H2C 0.3107 0.5251 0.1674 0.053 Uiso calc U . R 1 . .
C C3 0.6074(10) 0.4528(9) 0.3424(8) 0.037(2) Uani d . . . 1 . .
H H3A 0.6986 0.4641 0.3441 0.055 Uiso calc U . R 1 . .
H H3B 0.5881 0.3648 0.3427 0.055 Uiso calc U . R 1 . .
H H3C 0.5961 0.4919 0.4039 0.055 Uiso calc U . R 1 . .
C C4 0.5334(10) 0.4546(9) 0.1469(8) 0.033(2) Uani d . . . 1 . .
H H4A 0.4691 0.4886 0.0833 0.05 Uiso calc U . R 1 . .
H H4B 0.5218 0.3653 0.1482 0.05 Uiso calc U . R 1 . .
H H4C 0.6231 0.473 0.1477 0.05 Uiso calc U . R 1 . .
C C5 0.8171(10) 0.75 0.5097(8) 0.015(2) Uani d T P S 1 . .
C C6 0.9578(10) 0.75 0.4998(9) 0.025(3) Uani d T P S 1 . .
H H6A 0.9693 0.6762 0.4611 0.03 Uiso calc U P R 0.5 . .
H H6B 0.9693 0.8238 0.4611 0.03 Uiso calc U P R 0.5 . .
C C7 1.0601(11) 0.75 0.6097(9) 0.024(3) Uani d T P S 1 . .
H H7 1.1509 0.75 0.6047 0.029 Uiso calc U P R 1 . .
C C8 1.0426(8) 0.8631(9) 0.6686(7) 0.0271(19) Uani d . . . 1 . .
H H8A 1.0557 0.9379 0.6317 0.033 Uiso calc U . R 1 . .
H H8B 1.1095 0.8632 0.7395 0.033 Uiso calc U . R 1 . .
C C9 0.9031(8) 0.8645(8) 0.6770(6) 0.0235(18) Uani d . . . 1 . .
H H9 0.8921 0.94 0.7154 0.028 Uiso calc U . R 1 . .
C C10 0.7987(8) 0.8637(8) 0.5673(6) 0.0203(17) Uani d . . . 1 . .
H H10A 0.7091 0.8639 0.5728 0.024 Uiso calc U . R 1 . .
H H10B 0.8081 0.9382 0.5285 0.024 Uiso calc U . R 1 . .
C C11 0.8863(13) 0.75 0.7370(10) 0.032(3) Uani d T P S 1 . .
H H11A 0.9531 0.75 0.8078 0.038 Uiso calc U P R 1 . .
H H11B 0.7975 0.75 0.744 0.038 Uiso calc U P R 1 . .
C C12 0.7509(10) 0.75 0.1092(8) 0.0182(17) Uani d TU P S 1 . .
C C13 0.8300(14) 0.8234(15) 0.2037(11) 0.018(2) Uani d U P . 0.5 A -1
H H13A 0.8197 0.787 0.2674 0.022 Uiso calc U P R 0.5 A -1
H H13B 0.7967 0.909 0.1971 0.022 Uiso calc U P R 0.5 A -1
C C14 0.7686(15) 0.8134(16) 0.0082(12) 0.020(2) Uani d U P . 0.5 A -1
H H14A 0.7144 0.7701 -0.0559 0.024 Uiso calc U P R 0.5 A -1
H H14B 0.7398 0.9004 0.0033 0.024 Uiso calc U P R 0.5 A -1
C C15 0.7976(14) 0.6208(15) 0.1157(12) 0.018(2) Uani d U P . 0.5 A -1
H H15A 0.7449 0.5757 0.0521 0.021 Uiso calc U P R 0.5 A -1
H H15B 0.7847 0.5801 0.1768 0.021 Uiso calc U P R 0.5 A -1
C C16 0.9796(17) 0.8233(19) 0.2135(15) 0.021(2) Uani d U P . 0.5 A -1
H H16 1.0323 0.8706 0.2769 0.025 Uiso calc U P R 0.5 A -1
C C17 0.9957(18) 0.8798(18) 0.1165(14) 0.023(3) Uani d U P . 0.5 A -1
H H17A 1.0903 0.88 0.123 0.028 Uiso calc U P R 0.5 A -1
H H17B 0.9644 0.966 0.1093 0.028 Uiso calc U P R 0.5 A -1
C C18 0.9163(17) 0.8061(19) 0.0193(14) 0.022(3) Uani d U P . 0.5 A -1
H H18 0.9292 0.8434 -0.0439 0.026 Uiso calc U P R 0.5 A -1
C C19 0.9615(18) 0.6730(19) 0.0289(15) 0.024(3) Uani d U P . 0.5 A -1
H H19A 1.0552 0.669 0.0332 0.028 Uiso calc U P R 0.5 A -1
H H19B 0.9083 0.6264 -0.0336 0.028 Uiso calc U P R 0.5 A -1
C C20 0.9460(17) 0.6157(17) 0.1264(14) 0.021(2) Uani d U P . 0.5 A -1
H H20 0.9774 0.5285 0.1338 0.025 Uiso calc U P R 0.5 A -1
C C21 1.0259(17) 0.6909(18) 0.2225(15) 0.022(3) Uani d U P . 0.5 A -1
H H21A 1.0163 0.6537 0.2861 0.026 Uiso calc U P R 0.5 A -1
H H21B 1.1206 0.6885 0.2295 0.026 Uiso calc U P R 0.5 A -1
N N1 0.5470(6) 0.6457(6) 0.2438(5) 0.0164(13) Uani d . . . 1 . .
O O1 0.7269(8) 0.75 0.4008(6) 0.029(2) Uani d T P S 1 . .
O O2 0.6069(7) 0.75 0.0841(6) 0.0198(16) Uani d TU P S 1 A .
P P1 0.5731(3) 0.75 0.3411(2) 0.0152(6) Uani d T P S 1 A .
P P2 0.5072(3) 0.75 0.1457(2) 0.0155(6) Uani d T P S 1 . .
Se Se1 0.45547(12) 0.75 0.43548(10) 0.0253(3) Uani d T P S 1 . .
Se Se2 0.31844(12) 0.75 0.03441(10) 0.0318(4) Uani d T P S 1 A .

loop_
_atom_site_aniso_label
_atom_site_aniso_U_11
_atom_site_aniso_U_22
_atom_site_aniso_U_33
_atom_site_aniso_U_12
_atom_site_aniso_U_13
_atom_site_aniso_U_23
C1 0.026(4) 0.017(4) 0.037(5) -0.012(3) 0.017(4) -0.008(4)
C2 0.037(5) 0.033(5) 0.047(6) -0.020(4) 0.028(5) -0.010(5)
C3 0.052(6) 0.022(5) 0.044(6) -0.011(5) 0.026(5) -0.006(4)
C4 0.040(5) 0.027(5) 0.042(5) -0.014(4) 0.026(4) -0.010(4)
C5 0.013(5) 0.019(5) 0.012(5) 0 0.002(4) 0
C6 0.007(5) 0.043(8) 0.025(6) 0 0.005(4) 0
C7 0.014(5) 0.034(7) 0.020(6) 0 0.002(4) 0
C8 0.020(4) 0.032(5) 0.025(4) -0.006(4) 0.001(3) -0.010(4)
C9 0.021(4) 0.026(5) 0.021(4) 0.000(3) 0.005(3) -0.009(3)
C10 0.020(4) 0.023(4) 0.018(4) 0.001(3) 0.006(3) -0.006(3)
C11 0.025(6) 0.055(9) 0.013(5) 0 0.004(5) 0
C12 0.013(3) 0.028(4) 0.016(3) 0 0.007(3) 0
C13 0.014(4) 0.023(5) 0.017(4) 0.004(4) 0.004(3) 0.010(4)
C14 0.014(5) 0.028(5) 0.019(4) 0.003(4) 0.006(4) 0.009(4)
C15 0.014(4) 0.024(5) 0.018(5) 0.003(3) 0.009(4) 0.007(4)
C16 0.015(5) 0.028(5) 0.020(4) 0.004(4) 0.007(4) 0.013(4)
C17 0.019(5) 0.031(5) 0.022(5) 0.003(4) 0.010(4) 0.014(4)
C18 0.015(5) 0.032(5) 0.020(4) 0.006(4) 0.008(4) 0.014(4)
C19 0.016(6) 0.033(5) 0.026(5) 0.007(4) 0.010(5) 0.012(4)
C20 0.015(5) 0.026(5) 0.025(5) 0.005(4) 0.011(4) 0.011(4)
C21 0.017(6) 0.030(5) 0.021(5) 0.004(4) 0.010(5) 0.011(4)
N1 0.013(3) 0.020(3) 0.018(3) 0.000(3) 0.008(2) 0.003(3)
O1 0.018(4) 0.056(6) 0.015(4) 0 0.009(3) 0
O2 0.013(3) 0.033(4) 0.014(3) 0 0.005(3) 0
P1 0.0148(13) 0.0185(15) 0.0144(13) 0 0.0074(10) 0
P2 0.0099(12) 0.0233(16) 0.0134(13) 0 0.0037(10) 0
Se1 0.0234(6) 0.0366(8) 0.0216(6) 0 0.0152(5) 0
Se2 0.0109(5) 0.0613(10) 0.0208(6) 0 0.0022(5) 0

loop_
_atom_type_symbol
_atom_type_description
_atom_type_scat_dispersion_real
_atom_type_scat_dispersion_imag
_atom_type_scat_source
C C 0.0033 0.0016 'International Tables Vol C Tables 4.2.6.8 and 6.1.1.4'
H H 0.0000 0.0000 'International Tables Vol C Tables 4.2.6.8 and 6.1.1.4'
N N 0.0061 0.0033 'International Tables Vol C Tables 4.2.6.8 and 6.1.1.4'
O O 0.0106 0.0060 'International Tables Vol C Tables 4.2.6.8 and 6.1.1.4'
P P 0.1023 0.0942 'International Tables Vol C Tables 4.2.6.8 and 6.1.1.4'
Se Se -0.0929 2.2259 'International Tables Vol C Tables 4.2.6.8 and 6.1.1.4'

loop_
_geom_angle_atom_site_label_1
_geom_angle_atom_site_label_2
_geom_angle_atom_site_label_3
_geom_angle_site_symmetry_1
_geom_angle_site_symmetry_3
_geom_angle
N1 C1 C2 . . 111.0(7)
N1 C1 C4 . . 107.3(7)
C2 C1 C4 . . 109.5(7)
N1 C1 C3 . . 107.9(7)
C2 C1 C3 . . 111.5(8)
C4 C1 C3 . . 109.5(8)
O1 C5 C10 . . 111.3(5)
O1 C5 C10 . 4_575 111.3(6)
C10 C5 C10 . 4_575 109.8(9)
O1 C5 C6 . . 104.1(8)
C10 C5 C6 . . 110.0(6)
C10 C5 C6 4_575 . 110.0(6)
C7 C6 C5 . . 108.5(9)
C8 C7 C8 4_575 . 108.8(10)
C8 C7 C6 4_575 . 109.9(6)
C8 C7 C6 . . 109.9(6)
C7 C8 C9 . . 110.1(8)
C11 C9 C10 . . 109.5(8)
C11 C9 C8 . . 108.8(8)
C10 C9 C8 . . 109.9(7)
C5 C10 C9 . . 109.1(7)
C9 C11 C9 4_575 . 108.8(10)
O2 C12 C15 . . 108.8(7)
O2 C12 C13 . . 116.6(9)
C15 C12 C13 . . 111.5(11)
O2 C12 C14 . . 102.6(8)
C15 C12 C14 . . 108.9(10)
C13 C12 C14 . . 107.8(9)
C12 C13 C16 . . 110.0(13)
C18 C14 C12 . . 107.9(11)
C12 C15 C20 . . 110.9(13)
C21 C16 C17 . . 109.0(18)
C21 C16 C13 . . 107.9(14)
C17 C16 C13 . . 109.8(14)
C16 C17 C18 . . 110.1(15)
C19 C18 C17 . . 110.7(16)
C19 C18 C14 . . 110.3(13)
C17 C18 C14 . . 108.3(15)
C18 C19 C20 . . 109.9(17)
C19 C20 C21 . . 109.2(15)
C19 C20 C15 . . 108.2(13)
C21 C20 C15 . . 108.9(15)
C16 C21 C20 . . 111.3(16)
C1 N1 P2 . . 130.2(6)
C1 N1 P1 . . 129.2(5)
P2 N1 P1 . . 95.7(3)
C5 O1 P1 . . 137.7(7)
C12 O2 P2 . . 137.0(7)
O1 P1 N1 . 4_575 105.8(3)
O1 P1 N1 . . 105.8(3)
N1 P1 N1 4_575 . 84.1(4)
O1 P1 Se1 . . 115.6(3)
N1 P1 Se1 4_575 . 120.4(2)
N1 P1 Se1 . . 120.4(2)
O1 P1 P2 . . 114.8(3)
N1 P1 P2 4_575 . 42.1(2)
N1 P1 P2 . . 42.1(2)
Se1 P1 P2 . . 129.63(14)
O2 P2 N1 . . 112.6(3)
O2 P2 N1 . 4_575 112.6(3)
N1 P2 N1 . 4_575 84.2(5)
O2 P2 Se2 . . 106.6(3)
N1 P2 Se2 . . 119.9(2)
N1 P2 Se2 4_575 . 119.9(2)
O2 P2 P1 . . 124.4(3)
N1 P2 P1 . . 42.2(2)
N1 P2 P1 4_575 . 42.2(2)
Se2 P2 P1 . . 128.97(14)

loop_
_geom_bond_atom_site_label_1
_geom_bond_atom_site_label_2
_geom_bond_site_symmetry_2
_geom_bond_distance
C1 N1 . 1.499(10)
C1 C2 . 1.522(12)
C1 C4 . 1.527(12)
C1 C3 . 1.540(14)
C5 O1 . 1.473(12)
C5 C10 . 1.511(10)
C5 C10 4_575 1.511(10)
C5 C6 . 1.562(15)
C6 C7 . 1.530(16)
C7 C8 4_575 1.513(11)
C7 C8 . 1.513(11)
C8 C9 . 1.541(12)
C9 C11 . 1.531(11)
C9 C10 . 1.537(10)
C11 C9 4_575 1.531(11)
C12 O2 . 1.469(13)
C12 C15 . 1.484(16)
C12 C13 . 1.509(18)
C12 C14 . 1.603(17)
C13 C16 . 1.57(2)
C14 C18 . 1.54(2)
C15 C20 . 1.55(2)
C16 C21 . 1.51(2)
C16 C17 . 1.52(3)
C17 C18 . 1.54(3)
C18 C19 . 1.52(2)
C19 C20 . 1.52(2)
C20 C21 . 1.54(3)
N1 P2 . 1.691(7)
N1 P1 . 1.693(7)
O1 P1 . 1.579(9)
O2 P2 . 1.565(8)
P1 N1 4_575 1.693(7)
P1 Se1 . 2.079(3)
P1 P2 . 2.508(4)
P2 N1 4_575 1.691(7)
P2 Se2 . 2.085(3)
